data_4082705
loop_
_publ_author_name
'Bernhammer, Jan C.'
'Huynh, Han Vinh'

_publ_section_title
;
 Benzimidazolin-2-ylidene Complexes of Palladium(II) Featuring a Thioether
 Moiety: Synthesis, Characterization, Molecular Dynamics, and Catalytic
 Activities
;
_journal_issue 5
_journal_name_full Organometallics
_journal_page_first 1266
_journal_paper_doi 10.1021/om500083r
_journal_volume 33
_journal_year 2014
_chemical_formula_sum 'C64 H68 Br4 N4 Pd2 S2'
_chemical_formula_weight 1489.78
_chemical_name_systematic
; 
 ? 
;
_space_group_IT_number 2
_symmetry_cell_setting triclinic
_symmetry_space_group_name_Hall '-P 1'
_symmetry_space_group_name_H-M 'P -1'
_atom_sites_solution_hydrogens geom
_atom_sites_solution_primary direct
_atom_sites_solution_secondary difmap
_audit_creation_method SHELXL-97
_cell_angle_alpha 91.2520(10)
_cell_angle_beta 94.0830(10)
_cell_angle_gamma 101.6050(10)
_cell_formula_units_Z 1
_cell_length_a 8.9485(4)
_cell_length_b 11.9417(6)
_cell_length_c 14.7246(7)
_cell_measurement_reflns_used 5644
_cell_measurement_temperature 100(2)
_cell_measurement_theta_max 27.44
_cell_measurement_theta_min 2.27
_cell_volume 1536.34(13)
_computing_cell_refinement 'Bruker SMART'
_computing_data_collection 'Bruker SMART'
_computing_data_reduction 'Bruker SAINT'
_computing_molecular_graphics 'Bruker SHELXTL'
_computing_publication_material 'Bruker SHELXTL'
_computing_structure_refinement 'SHELXL-97 (Sheldrick, 1997)'
_computing_structure_solution 'SHELXS-97 (Sheldrick, 1990)'
_diffrn_ambient_temperature 100(2)
_diffrn_measured_fraction_theta_full 0.997
_diffrn_measured_fraction_theta_max 0.997
_diffrn_measurement_device_type 'CCD area detector'
_diffrn_measurement_method 'phi and omega scans'
_diffrn_radiation_monochromator graphite
_diffrn_radiation_source 'fine-focus sealed tube'
_diffrn_radiation_type MoK\a
_diffrn_radiation_wavelength 0.71073
_diffrn_reflns_av_R_equivalents 0.0369
_diffrn_reflns_av_sigmaI/netI 0.0432
_diffrn_reflns_limit_h_max 11
_diffrn_reflns_limit_h_min -11
_diffrn_reflns_limit_k_max 15
_diffrn_reflns_limit_k_min -15
_diffrn_reflns_limit_l_max 19
_diffrn_reflns_limit_l_min -19
_diffrn_reflns_number 20080
_diffrn_reflns_theta_full 27.50
_diffrn_reflns_theta_max 27.50
_diffrn_reflns_theta_min 1.74
_exptl_absorpt_coefficient_mu 3.296
_exptl_absorpt_correction_T_max 0.5629
_exptl_absorpt_correction_T_min 0.4603
_exptl_absorpt_correction_type multi-scan
_exptl_absorpt_process_details 'Sadabs, (Sheldrick 2001)'
_exptl_crystal_colour Yellow
_exptl_crystal_density_diffrn 1.610
_exptl_crystal_density_meas ?
_exptl_crystal_density_method 'not measured'
_exptl_crystal_description Block
_exptl_crystal_F_000 744
_exptl_crystal_size_max 0.20
_exptl_crystal_size_mid 0.13
_exptl_crystal_size_min 0.12
_refine_diff_density_max 0.828
_refine_diff_density_min -0.442
_refine_diff_density_rms 0.097
_refine_ls_extinction_method none
_refine_ls_goodness_of_fit_ref 1.030
_refine_ls_hydrogen_treatment constr
_refine_ls_matrix_type full
_refine_ls_number_parameters 386
_refine_ls_number_reflns 7047
_refine_ls_number_restraints 152
_refine_ls_restrained_S_all 1.033
_refine_ls_R_factor_all 0.0394
_refine_ls_R_factor_gt 0.0318
_refine_ls_shift/su_max 0.001
_refine_ls_shift/su_mean 0.000
_refine_ls_structure_factor_coef Fsqd
_refine_ls_weighting_details 'calc w=1/[\s^2^(Fo^2^)+(0.0344P)^2^+0.0000P] where P=(Fo^2^+2Fc^2^)/3'
_refine_ls_weighting_scheme calc
_refine_ls_wR_factor_gt 0.0712
_refine_ls_wR_factor_ref 0.0738
_reflns_number_gt 5974
_reflns_number_total 7047
_reflns_threshold_expression >2sigma(I)
_cod_data_source_file om500083r_si_002.cif
_cod_data_source_block c807
_cod_depositor_comments
;
The following automatic conversions were performed:

'_symmetry_cell_setting' value 'Triclinic' changed to 'triclinic'
according to
/usr/data/users/saulius/crontab/automatic-downloads/current/ACS/lib/dictionaries/cif_core.dic
dictionary named 'cif_core.dic' version 2.4.2 from
2011-04-26.

'_exptl_absorpt_correction_type' value 'Multi-scan'
changed to 'multi-scan' according to
/usr/data/users/saulius/crontab/automatic-downloads/current/ACS/lib/dictionaries/cif_core.dic
dictionary named 'cif_core.dic' version 2.4.2 from 2011-04-26.

Automatic conversion script
Id: cif_fix_values 2281 2013-09-26 08:29:07Z andrius 

The following automatic conversions were performed:

'_exptl_crystal_density_meas' value 'Not measured' was changed to '?'
- the value is perceived as not measured.

Automatic conversion script
Id: cif_fix_values 3008 2015-01-20 13:52:24Z robertas 
;
_cod_original_sg_symbol_H-M P-1
_cod_database_code 4082705

loop_
_symmetry_equiv_pos_as_xyz
'x, y, z'
'-x, -y, -z'

loop_
_atom_site_label
_atom_site_type_symbol
_atom_site_fract_x
_atom_site_fract_y
_atom_site_fract_z
_atom_site_U_iso_or_equiv
_atom_site_adp_type
_atom_site_occupancy
_atom_site_symmetry_multiplicity
_atom_site_calc_flag
_atom_site_refinement_flags
_atom_site_disorder_assembly
_atom_site_disorder_group
Pd1 Pd 0.38708(2) 0.077221(16) 0.360016(12) 0.01170(6) Uani 1 1 d . . .
Br1 Br 0.36201(3) 0.22676(2) 0.469149(17) 0.01794(7) Uani 1 1 d . . .
Br2 Br 0.44270(3) -0.06986(2) 0.25985(2) 0.02502(8) Uani 1 1 d . . .
S1 S 0.85547(7) 0.02978(5) 0.60603(4) 0.01391(13) Uani 1 1 d . . .
N1 N 0.7243(2) 0.15733(18) 0.36846(14) 0.0140(4) Uani 1 1 d . . .
N2 N 0.6083(2) 0.25114(18) 0.27050(14) 0.0144(4) Uani 1 1 d . . .
C1 C 0.5858(3) 0.1686(2) 0.33251(16) 0.0139(5) Uani 1 1 d . . .
C2 C 0.8388(3) 0.2334(2) 0.32932(17) 0.0142(5) Uani 1 1 d . . .
C3 C 0.9976(3) 0.2525(2) 0.34369(18) 0.0172(5) Uani 1 1 d . . .
H3 H 1.0469 0.2116 0.3872 0.021 Uiso 1 1 calc R . .
C4 C 1.0791(3) 0.3337(2) 0.29147(19) 0.0217(6) Uani 1 1 d . . .
H4 H 1.1877 0.3502 0.2997 0.026 Uiso 1 1 calc R . .
C5 C 1.0068(3) 0.3926(2) 0.22678(19) 0.0243(6) Uani 1 1 d . . .
H5 H 1.0677 0.4467 0.1912 0.029 Uiso 1 1 calc R . .
C6 C 0.8496(3) 0.3748(2) 0.21284(18) 0.0207(6) Uani 1 1 d . . .
H6 H 0.8009 0.4160 0.1693 0.025 Uiso 1 1 calc R . .
C7 C 0.7655(3) 0.2932(2) 0.26597(17) 0.0156(5) Uani 1 1 d . . .
C8 C 0.7527(3) 0.0755(2) 0.43613(17) 0.0150(5) Uani 1 1 d . . .
H8A H 0.8341 0.0370 0.4171 0.018 Uiso 1 1 calc R . .
H8B H 0.6586 0.0164 0.4400 0.018 Uiso 1 1 calc R . .
C9 C 0.8012(3) 0.1345(2) 0.52962(17) 0.0165(5) Uani 1 1 d . . .
H9A H 0.7155 0.1648 0.5529 0.020 Uiso 1 1 calc R . .
H9B H 0.8888 0.1992 0.5252 0.020 Uiso 1 1 calc R . .
C10 C 0.9454(3) 0.1210(2) 0.70473(18) 0.0209(6) Uani 1 1 d . . .
H10 H 0.8772 0.1739 0.7212 0.025 Uiso 1 1 calc R . .
C11 C 0.9613(4) 0.0416(3) 0.78332(19) 0.0313(7) Uani 1 1 d . . .
H11A H 1.0241 -0.0129 0.7663 0.047 Uiso 1 1 calc R . .
H11B H 0.8597 -0.0003 0.7965 0.047 Uiso 1 1 calc R . .
H11C H 1.0103 0.0870 0.8376 0.047 Uiso 1 1 calc R . .
C12 C 1.0993(3) 0.1907(3) 0.6839(2) 0.0291(7) Uani 1 1 d . . .
H12A H 1.1374 0.2477 0.7334 0.044 Uiso 1 1 calc R . .
H12B H 1.0882 0.2296 0.6267 0.044 Uiso 1 1 calc R . .
H12C H 1.1720 0.1400 0.6783 0.044 Uiso 1 1 calc R . .
C13 C 0.4785(3) 0.2855(2) 0.21750(17) 0.0159(5) Uani 1 1 d . . .
H13 H 0.3875 0.2611 0.2533 0.019 Uiso 1 1 calc R . .
C14 C 0.4386(3) 0.2223(2) 0.12569(17) 0.0160(5) Uani 1 1 d . . .
C15 C 0.2855(3) 0.1938(3) 0.09394(19) 0.0257(6) Uani 1 1 d . . .
H15 H 0.2097 0.2130 0.1300 0.031 Uiso 1 1 calc R . .
C16 C 0.2423(4) 0.1374(3) 0.0097(2) 0.0306(7) Uani 1 1 d . . .
H16 H 0.1371 0.1172 -0.0111 0.037 Uiso 1 1 calc R . .
C17 C 0.3512(4) 0.1108(2) -0.04343(19) 0.0275(7) Uani 1 1 d . . .
H17 H 0.3215 0.0728 -0.1012 0.033 Uiso 1 1 calc R . .
C18 C 0.5037(3) 0.1394(2) -0.01271(19) 0.0252(6) Uani 1 1 d . . .
H18 H 0.5790 0.1213 -0.0496 0.030 Uiso 1 1 calc R . .
C19 C 0.5478(3) 0.1944(2) 0.07172(18) 0.0192(6) Uani 1 1 d . . .
H19 H 0.6530 0.2130 0.0927 0.023 Uiso 1 1 calc R . .
C20 C 0.5022(3) 0.4147(2) 0.21395(18) 0.0178(6) Uani 1 1 d . . .
C21 C 0.5235(4) 0.4722(2) 0.1333(2) 0.0323(8) Uani 1 1 d . . .
H21 H 0.5234 0.4299 0.0779 0.039 Uiso 1 1 calc R . .
C22 C 0.5449(4) 0.5902(3) 0.1327(2) 0.0411(9) Uani 1 1 d . . .
H22 H 0.5606 0.6283 0.0771 0.049 Uiso 1 1 calc R . .
C23 C 0.5434(4) 0.6525(3) 0.2121(2) 0.0306(7) Uani 1 1 d . . .
H23 H 0.5571 0.7334 0.2114 0.037 Uiso 1 1 calc R . .
C24 C 0.5220(3) 0.5973(3) 0.2925(2) 0.0305(7) Uani 1 1 d . . .
H24 H 0.5212 0.6401 0.3476 0.037 Uiso 1 1 calc R . .
C25 C 0.5016(3) 0.4791(2) 0.29331(19) 0.0239(6) Uani 1 1 d . . .
H25 H 0.4869 0.4417 0.3492 0.029 Uiso 1 1 calc R . .
C1W C 0.7388(6) 0.4476(8) 0.5126(6) 0.0451(19) Uani 0.50 1 d PDU A -1
H1WA H 0.7247 0.4179 0.5736 0.068 Uiso 0.50 1 calc PR A -1
H1WB H 0.6910 0.3881 0.4667 0.068 Uiso 0.50 1 calc PR A -1
H1WC H 0.6911 0.5143 0.5057 0.068 Uiso 0.50 1 calc PR A -1
C2W C 0.9054(4) 0.4818(5) 0.5001(3) 0.0317(11) Uani 0.50 1 d PGDU A -1
C3W C 1.0119(5) 0.4557(4) 0.5654(3) 0.0347(14) Uani 0.50 1 d PGDU A -1
H3W H 0.9785 0.4158 0.6178 0.042 Uiso 0.50 1 calc PR A -1
C4W C 1.1674(5) 0.4878(4) 0.5540(3) 0.0422(14) Uani 0.50 1 d PGDU A -1
H4W H 1.2402 0.4699 0.5986 0.051 Uiso 0.50 1 calc PR A -1
C5W C 1.2163(4) 0.5460(5) 0.4773(4) 0.0439(16) Uani 0.50 1 d PGDU A -1
H5W H 1.3226 0.5680 0.4695 0.053 Uiso 0.50 1 calc PR A -1
C6W C 1.1098(6) 0.5722(4) 0.4121(3) 0.0425(14) Uani 0.50 1 d PGDU A -1
H6W H 1.1432 0.6120 0.3597 0.051 Uiso 0.50 1 calc PR A -1
C7W C 0.9543(5) 0.5401(4) 0.4235(3) 0.0356(14) Uani 0.50 1 d PGDU A -1
H7W H 0.8815 0.5580 0.3789 0.043 Uiso 0.50 1 calc PR A -1
C1X C 1.0680(12) 0.6644(7) 1.0629(7) 0.071(3) Uani 0.50 1 d PDU B -1
H1XA H 1.1653 0.6669 1.0987 0.106 Uiso 0.50 1 calc PR B -1
H1XB H 0.9901 0.6763 1.1035 0.106 Uiso 0.50 1 calc PR B -1
H1XC H 1.0813 0.7248 1.0184 0.106 Uiso 0.50 1 calc PR B -1
C2X C 1.0182(6) 0.5501(4) 1.0138(4) 0.0445(13) Uani 0.50 1 d PGDU B -1
C3X C 1.1269(5) 0.4856(5) 0.9965(4) 0.0447(15) Uani 0.50 1 d PGDU B -1
H3X H 1.2318 0.5145 1.0149 0.054 Uiso 0.50 1 calc PR B -1
C4X C 1.0822(6) 0.3789(5) 0.9520(4) 0.0502(14) Uani 0.50 1 d PGDU B -1
H4X H 1.1565 0.3349 0.9402 0.060 Uiso 0.50 1 calc PR B -1
C5X C 0.9288(6) 0.3367(4) 0.9250(4) 0.0559(18) Uani 0.50 1 d PGDU B -1
H5X H 0.8983 0.2638 0.8946 0.067 Uiso 0.50 1 calc PR B -1
C6X C 0.8201(5) 0.4012(5) 0.9423(4) 0.0506(15) Uani 0.50 1 d PGDU B -1
H6X H 0.7153 0.3723 0.9238 0.061 Uiso 0.50 1 calc PR B -1
C7X C 0.8648(6) 0.5078(5) 0.9868(4) 0.0440(15) Uani 0.50 1 d PGDU B -1
H7X H 0.7905 0.5519 0.9986 0.053 Uiso 0.50 1 calc PR B -1

loop_
_atom_site_aniso_label
_atom_site_aniso_U_11
_atom_site_aniso_U_22
_atom_site_aniso_U_33
_atom_site_aniso_U_23
_atom_site_aniso_U_13
_atom_site_aniso_U_12
Pd1 0.01151(10) 0.01478(11) 0.00937(10) 0.00080(7) 0.00035(7) 0.00414(7)
Br1 0.01699(13) 0.02000(15) 0.01640(14) -0.00463(11) 0.00291(10) 0.00269(10)
Br2 0.02663(15) 0.02419(16) 0.02559(16) -0.00812(12) 0.00691(12) 0.00763(12)
S1 0.0140(3) 0.0161(3) 0.0116(3) 0.0018(2) -0.0017(2) 0.0037(2)
N1 0.0148(10) 0.0160(11) 0.0124(11) 0.0035(9) 0.0035(8) 0.0049(9)
N2 0.0133(10) 0.0196(12) 0.0117(11) 0.0037(9) 0.0011(8) 0.0064(9)
C1 0.0155(12) 0.0173(13) 0.0105(12) 0.0008(10) 0.0021(10) 0.0070(10)
C2 0.0158(12) 0.0151(13) 0.0131(12) 0.0018(10) 0.0041(10) 0.0050(10)
C3 0.0163(13) 0.0182(14) 0.0187(14) 0.0007(11) 0.0022(11) 0.0067(11)
C4 0.0153(13) 0.0244(15) 0.0258(15) 0.0016(12) 0.0043(11) 0.0038(11)
C5 0.0240(15) 0.0265(16) 0.0213(15) 0.0084(12) 0.0051(12) 0.0003(12)
C6 0.0214(14) 0.0227(15) 0.0182(14) 0.0087(11) 0.0023(11) 0.0042(11)
C7 0.0144(12) 0.0196(14) 0.0134(13) 0.0006(10) 0.0005(10) 0.0054(10)
C8 0.0139(12) 0.0172(13) 0.0141(13) 0.0042(10) -0.0010(10) 0.0042(10)
C9 0.0191(13) 0.0137(13) 0.0171(13) 0.0043(10) 0.0006(11) 0.0040(10)
C10 0.0223(14) 0.0219(15) 0.0170(14) -0.0041(11) -0.0054(11) 0.0040(11)
C11 0.0360(17) 0.0379(19) 0.0176(15) 0.0018(13) -0.0104(13) 0.0059(14)
C12 0.0230(15) 0.0288(17) 0.0310(17) -0.0049(14) -0.0035(13) -0.0028(13)
C13 0.0124(12) 0.0238(14) 0.0130(13) 0.0023(11) -0.0007(10) 0.0078(10)
C14 0.0227(13) 0.0119(13) 0.0139(13) 0.0049(10) 0.0001(10) 0.0046(10)
C15 0.0241(15) 0.0363(18) 0.0170(14) -0.0009(13) -0.0002(12) 0.0073(13)
C16 0.0286(16) 0.0391(19) 0.0216(16) 0.0011(14) -0.0060(13) 0.0036(14)
C17 0.0437(18) 0.0225(16) 0.0156(14) -0.0022(12) -0.0037(13) 0.0070(13)
C18 0.0369(17) 0.0230(15) 0.0186(15) 0.0014(12) 0.0049(13) 0.0122(13)
C19 0.0246(14) 0.0175(14) 0.0160(14) -0.0004(11) -0.0002(11) 0.0060(11)
C20 0.0173(13) 0.0210(14) 0.0157(13) -0.0004(11) -0.0029(10) 0.0069(11)
C21 0.064(2) 0.0213(16) 0.0159(15) -0.0025(12) -0.0046(14) 0.0209(15)
C22 0.081(3) 0.0226(17) 0.0208(16) 0.0042(13) -0.0110(17) 0.0165(17)
C23 0.0401(18) 0.0169(15) 0.0348(18) -0.0039(13) -0.0094(14) 0.0104(13)
C24 0.0344(17) 0.0281(17) 0.0266(17) -0.0099(13) 0.0019(13) 0.0022(14)
C25 0.0238(15) 0.0272(16) 0.0174(14) -0.0038(12) 0.0035(11) -0.0027(12)
C1W 0.039(3) 0.033(4) 0.063(5) -0.011(4) 0.001(3) 0.008(3)
C2W 0.035(2) 0.023(2) 0.039(3) -0.011(2) -0.001(2) 0.012(2)
C3W 0.040(3) 0.027(3) 0.039(3) -0.006(2) -0.006(2) 0.014(2)
C4W 0.041(3) 0.034(3) 0.051(3) -0.013(2) -0.005(3) 0.009(3)
C5W 0.040(3) 0.033(3) 0.055(3) -0.020(3) 0.004(3) 0.003(3)
C6W 0.050(3) 0.030(3) 0.046(3) -0.013(2) 0.008(2) 0.005(3)
C7W 0.044(3) 0.024(3) 0.040(3) -0.007(2) 0.000(2) 0.012(2)
C1X 0.094(6) 0.064(5) 0.052(5) 0.006(4) 0.024(5) 0.004(5)
C2X 0.046(3) 0.057(3) 0.037(3) 0.025(2) 0.019(2) 0.018(2)
C3X 0.037(3) 0.061(3) 0.044(3) 0.035(3) 0.011(3) 0.022(3)
C4X 0.052(3) 0.060(3) 0.049(3) 0.030(3) 0.017(3) 0.029(3)
C5X 0.060(3) 0.062(4) 0.049(4) 0.022(3) 0.016(3) 0.014(3)
C6X 0.042(3) 0.069(3) 0.043(3) 0.031(3) 0.013(3) 0.012(3)
C7X 0.036(3) 0.065(3) 0.040(3) 0.032(3) 0.024(3) 0.019(3)

loop_
_atom_type_symbol
_atom_type_description
_atom_type_scat_dispersion_real
_atom_type_scat_dispersion_imag
_atom_type_scat_source
C C 0.0033 0.0016 'International Tables Vol C Tables 4.2.6.8 and 6.1.1.4'
H H 0.0000 0.0000 'International Tables Vol C Tables 4.2.6.8 and 6.1.1.4'
N N 0.0061 0.0033 'International Tables Vol C Tables 4.2.6.8 and 6.1.1.4'
S S 0.1246 0.1234 'International Tables Vol C Tables 4.2.6.8 and 6.1.1.4'
Br Br -0.2901 2.4595 'International Tables Vol C Tables 4.2.6.8 and 6.1.1.4'
Pd Pd -0.9988 1.0072 'International Tables Vol C Tables 4.2.6.8 and 6.1.1.4'

loop_
_geom_angle_atom_site_label_1
_geom_angle_atom_site_label_2
_geom_angle_atom_site_label_3
_geom_angle
_geom_angle_site_symmetry_1
_geom_angle_site_symmetry_3
C1 Pd1 S1 178.78(7) . 2_656
C1 Pd1 Br2 86.31(7) . .
S1 Pd1 Br2 94.783(18) 2_656 .
C1 Pd1 Br1 89.08(7) . .
S1 Pd1 Br1 89.880(18) 2_656 .
Br2 Pd1 Br1 173.132(12) . .
C9 S1 C10 101.42(12) . .
C9 S1 Pd1 101.86(9) . 2_656
C10 S1 Pd1 110.20(9) . 2_656
C1 N1 C2 110.1(2) . .
C1 N1 C8 125.6(2) . .
C2 N1 C8 124.3(2) . .
C1 N2 C7 109.9(2) . .
C1 N2 C13 121.7(2) . .
C7 N2 C13 128.4(2) . .
N1 C1 N2 107.5(2) . .
N1 C1 Pd1 126.54(18) . .
N2 C1 Pd1 125.91(18) . .
N1 C2 C3 131.1(2) . .
N1 C2 C7 106.6(2) . .
C3 C2 C7 122.2(2) . .
C4 C3 C2 116.3(2) . .
C3 C4 C5 121.8(2) . .
C6 C5 C4 122.1(3) . .
C5 C6 C7 116.6(2) . .
C2 C7 C6 120.9(2) . .
C2 C7 N2 105.9(2) . .
C6 C7 N2 133.2(2) . .
N1 C8 C9 111.1(2) . .
C8 C9 S1 108.01(17) . .
C12 C10 C11 111.5(2) . .
C12 C10 S1 110.9(2) . .
C11 C10 S1 106.76(19) . .
N2 C13 C14 113.0(2) . .
N2 C13 C20 110.9(2) . .
C14 C13 C20 114.7(2) . .
C15 C14 C19 119.0(2) . .
C15 C14 C13 117.9(2) . .
C19 C14 C13 123.2(2) . .
C14 C15 C16 120.4(3) . .
C17 C16 C15 120.2(3) . .
C16 C17 C18 119.8(3) . .
C17 C18 C19 120.5(3) . .
C18 C19 C14 120.2(3) . .
C25 C20 C21 118.0(3) . .
C25 C20 C13 119.6(2) . .
C21 C20 C13 122.5(2) . .
C22 C21 C20 120.9(3) . .
C23 C22 C21 120.2(3) . .
C24 C23 C22 119.8(3) . .
C23 C24 C25 120.0(3) . .
C20 C25 C24 121.1(3) . .
C3W C2W C7W 120.0 . .
C3W C2W C1W 119.9(5) . .
C7W C2W C1W 120.1(5) . .
C2W C3W C4W 120.0 . .
C3W C4W C5W 120.0 . .
C6W C5W C4W 120.0 . .
C5W C6W C7W 120.0 . .
C6W C7W C2W 120.0 . .
C3X C2X C7X 120.0 . .
C3X C2X C1X 119.4(6) . .
C7X C2X C1X 120.6(6) . .
C2X C3X C4X 120.0 . .
C3X C4X C5X 120.0 . .
C6X C5X C4X 120.0 . .
C7X C6X C5X 120.0 . .
C6X C7X C2X 120.0 . .

loop_
_geom_bond_atom_site_label_1
_geom_bond_atom_site_label_2
_geom_bond_distance
_geom_bond_site_symmetry_2
Pd1 C1 1.964(2) .
Pd1 S1 2.3791(6) 2_656
Pd1 Br2 2.4189(3) .
Pd1 Br1 2.4307(3) .
S1 C9 1.815(3) .
S1 C10 1.832(3) .
S1 Pd1 2.3791(6) 2_656
N1 C1 1.346(3) .
N1 C2 1.393(3) .
N1 C8 1.456(3) .
N2 C1 1.353(3) .
N2 C7 1.402(3) .
N2 C13 1.484(3) .
C2 C3 1.393(3) .
C2 C7 1.394(3) .
C3 C4 1.376(4) .
C4 C5 1.395(4) .
C5 C6 1.380(4) .
C6 C7 1.396(3) .
C8 C9 1.526(3) .
C10 C12 1.514(4) .
C10 C11 1.529(4) .
C13 C14 1.517(3) .
C13 C20 1.518(4) .
C14 C15 1.388(4) .
C14 C19 1.389(4) .
C15 C16 1.389(4) .
C16 C17 1.373(4) .
C17 C18 1.379(4) .
C18 C19 1.387(4) .
C20 C25 1.386(4) .
C20 C21 1.390(4) .
C21 C22 1.383(4) .
C22 C23 1.375(4) .
C23 C24 1.375(4) .
C24 C25 1.386(4) .
C1W C2W 1.490(4) .
C2W C3W 1.3900 .
C2W C7W 1.3900 .
C3W C4W 1.3900 .
C4W C5W 1.3900 .
C5W C6W 1.3900 .
C6W C7W 1.3900 .
C1X C2X 1.500(4) .
C2X C3X 1.3900 .
C2X C7X 1.3900 .
C3X C4X 1.3900 .
C4X C5X 1.3900 .
C5X C6X 1.3900 .
C6X C7X 1.3900 .
